data_7231073
loop_
_publ_author_name
'Ploszajski, Anna R.'
'Billing, Matthew'
'Cockcroft, Jeremy K.'
'Skipper, Neal T.'

_publ_section_title
;
 Crystalline structure of an ammonia borane--polyethylene oxide cocrystal:
 a material investigated for its hydrogen storage potential
;
_journal_issue 31
_journal_name_full CrystEngComm
_journal_page_first 4436
_journal_paper_doi 10.1039/C8CE00872H
_journal_volume 20
_journal_year 2018
_chemical_formula_moiety 'C10 H20 O5, B H6 N'
_chemical_formula_sum 'C10 H26 B N O5'
_chemical_formula_weight 251.13
_space_group_crystal_system monoclinic
_space_group_IT_number 14
_space_group_name_Hall '-P 2yn'
_space_group_name_H-M_alt 'P 1 21/n 1'
_symmetry_space_group_name_Hall '-P 2yn'
_symmetry_space_group_name_H-M 'P 1 21/n 1'
_atom_sites_solution_hydrogens geom
_atom_sites_solution_primary direct
_audit_creation_date 2017-06-22
_audit_creation_method
;
Olex2 1.2
(compiled 2017.03.28 svn.r3405 for OlexSys, GUI svn.r5337)
;
_audit_update_record
;
2018-05-22 deposited with the CCDC.
2018-07-03 downloaded from the CCDC.
;
_cell_angle_alpha 90
_cell_angle_beta 90.676(9)
_cell_angle_gamma 90
_cell_formula_units_Z 4
_cell_length_a 8.4668(7)
_cell_length_b 8.4576(8)
_cell_length_c 20.568(2)
_cell_measurement_reflns_used 2024
_cell_measurement_temperature 295.
_cell_measurement_theta_max 50.3880
_cell_measurement_theta_min 5.6450
_cell_volume 1472.7(2)
_computing_cell_refinement 'CrysAlisPro 1.171.38.43 (Rigaku OD, 2015)'
_computing_data_collection 'CrysAlisPro 1.171.38.43 (Rigaku OD, 2015)'
_computing_data_reduction 'CrysAlisPro 1.171.38.43 (Rigaku OD, 2015)'
_computing_molecular_graphics 'Olex2 (Dolomanov et al., 2009)'
_computing_publication_material 'Olex2 (Dolomanov et al., 2009)'
_computing_structure_refinement 'ShelXL (Sheldrick, 2015)'
_computing_structure_solution 'ShelXS (Sheldrick, 2008)'
_diffrn_ambient_environment air
_diffrn_ambient_temperature 295.
_diffrn_detector 'CCD plate'
_diffrn_detector_area_resol_mean 5.2031
_diffrn_detector_type Atlas
_diffrn_measured_fraction_theta_full 0.987
_diffrn_measured_fraction_theta_max 0.987
_diffrn_measurement_details
;
List of Runs (angles in degrees, time in seconds):

  # Type    Start    End  Width  t~exp~   \w     \q     \k     \f   Frames
#--------------------------------------------------------------------------
  1  \w     48.00  74.00   1.00   10.00    --    0.00  77.00 -30.00   26
  2  \w     12.00  73.00   1.00   10.00    --    0.00  77.00  30.00   61
  3  \w     29.00 133.00   1.00   20.00    --   61.95  77.00 150.00  104
  4  \w    106.00 135.00   1.00   20.00    --   61.95  77.00 120.00   29
  5  \w     79.00 138.00   1.00   20.00    --   61.95  77.00  90.00   59
  6  \w     60.00 118.00   1.00   20.00    --   61.95  77.00  30.00   58
  7  \w     76.00 121.00   1.00   20.00    --   61.95  77.00 -90.00   45
  8  \w     82.00 137.00   1.00   20.00    --   61.95  76.00-124.81   55
  9  \w     67.00 115.00   1.00   20.00    --   61.95  75.00-151.76   48
 10  \w     30.00  63.00   1.00   20.00    --   61.95  75.00-151.76   33
 11  \w     29.00  54.00   1.00   20.00    --   61.95  77.00 -90.00   25
 12  \w     29.00  59.00   1.00   20.00    --   61.95  77.00 -60.00   30
 13  \w     29.00 136.00   1.00   20.00    --   61.95  77.00 -30.00  107
 14  \w     29.00  55.00   1.00   20.00    --   61.95  77.00  30.00   26
 15  \w     30.00 131.00   1.00   20.00    --   61.95  77.00  60.00  101
 16  \w     29.00  55.00   1.00   20.00    --   61.95  77.00  90.00   26
 17  \w     30.00  57.00   1.00   20.00    --   61.95  77.00 120.00   27
 18  \w     30.00  56.00   1.00   20.00    --   61.95  77.00   0.00   26
 19  \w     30.00  56.00   1.00   20.00    --   61.95  76.00-124.81   26
 20  \w    -32.00  44.00   1.00   10.00    --    0.00  77.00 -30.00   76
 21  \w    -31.00  45.00   1.00   10.00    --    0.00  77.00 120.00   76
 22  \w    -11.00  87.00   1.00   20.00    --   61.95 -57.00  30.00   98
 23  \w     33.00 118.00   1.00   20.00    --   61.95-125.00  30.00   85
 24  \w     -9.00  90.00   1.00   20.00    --   61.95 -57.00-150.00   99
 25  \w    -11.00  95.00   1.00   20.00    --   61.95 -77.00 150.00  106
;
_diffrn_measurement_device 'four-circle diffractometer'
_diffrn_measurement_device_type 'SuperNova, Dual, Cu at zero, Atlas'
_diffrn_measurement_method '\w scans'
_diffrn_orient_matrix_type 'CrysAlisPro convention (1999,Acta A55,543-557)'
_diffrn_orient_matrix_UB_11 0.0456852000
_diffrn_orient_matrix_UB_12 0.0149777000
_diffrn_orient_matrix_UB_13 -0.0720061000
_diffrn_orient_matrix_UB_21 0.1404615000
_diffrn_orient_matrix_UB_22 0.1065770000
_diffrn_orient_matrix_UB_23 0.0194565000
_diffrn_orient_matrix_UB_31 0.1063460000
_diffrn_orient_matrix_UB_32 -0.1469277000
_diffrn_orient_matrix_UB_33 0.0068195000
_diffrn_radiation_monochromator mirror
_diffrn_radiation_probe x-ray
_diffrn_radiation_type CuK\a
_diffrn_radiation_wavelength 1.54184
_diffrn_reflns_av_R_equivalents 0.0945
_diffrn_reflns_av_unetI/netI 0.0595
_diffrn_reflns_Laue_measured_fraction_full 0.987
_diffrn_reflns_Laue_measured_fraction_max 0.987
_diffrn_reflns_limit_h_max 8
_diffrn_reflns_limit_h_min -8
_diffrn_reflns_limit_k_max 8
_diffrn_reflns_limit_k_min -8
_diffrn_reflns_limit_l_max 20
_diffrn_reflns_limit_l_min -20
_diffrn_reflns_number 10551
_diffrn_reflns_point_group_measured_fraction_full 0.987
_diffrn_reflns_point_group_measured_fraction_max 0.987
_diffrn_reflns_theta_full 51.742
_diffrn_reflns_theta_max 51.742
_diffrn_reflns_theta_min 5.656
_diffrn_source 'micro-focus sealed X-ray tube'
_diffrn_source_type 'SuperNova (Cu) X-ray Source'
_exptl_absorpt_coefficient_mu 0.720
_exptl_absorpt_correction_T_max 0.984
_exptl_absorpt_correction_T_min 0.926
_exptl_absorpt_correction_type gaussian
_exptl_absorpt_process_details
;
CrysAlisPro 1.171.38.43 (Rigaku Oxford Diffraction, 2015)
Numerical absorption correction based on gaussian integration over
            a multifaceted crystal model
Empirical absorption correction using spherical harmonics,
 implemented in SCALE3 ABSPACK scaling algorithm.
;
_exptl_crystal_colour 'clear colourless'
_exptl_crystal_colour_lustre clear
_exptl_crystal_colour_primary colourless
_exptl_crystal_density_diffrn 1.133
_exptl_crystal_description needle
_exptl_crystal_F_000 552
_exptl_crystal_recrystallization_method 'Direct reaction of components on glass microscope slide'
_exptl_crystal_size_max 0.201
_exptl_crystal_size_mid 0.029
_exptl_crystal_size_min 0.026
_refine_diff_density_max 0.251
_refine_diff_density_min -0.143
_refine_diff_density_rms 0.039
_refine_ls_extinction_method none
_refine_ls_goodness_of_fit_ref 1.064
_refine_ls_hydrogen_treatment constr
_refine_ls_matrix_type full
_refine_ls_number_parameters 156
_refine_ls_number_reflns 1618
_refine_ls_number_restraints 0
_refine_ls_restrained_S_all 1.064
_refine_ls_R_factor_all 0.1190
_refine_ls_R_factor_gt 0.0649
_refine_ls_shift/su_max 0.000
_refine_ls_shift/su_mean 0.000
_refine_ls_structure_factor_coef Fsqd
_refine_ls_weighting_details 'w=1/[\s^2^(Fo^2^)+(0.0957P)^2^+0.3193P] where P=(Fo^2^+2Fc^2^)/3'
_refine_ls_weighting_scheme calc
_refine_ls_wR_factor_gt 0.1692
_refine_ls_wR_factor_ref 0.2091
_reflns_Friedel_coverage 0.000
_reflns_number_gt 920
_reflns_number_total 1618
_reflns_threshold_expression 'I > 2\s(I)'
_cod_data_source_file c8ce00872h2.cif
_cod_data_source_block exp_1065
_cod_depositor_comments 'Adding full bibliography for 7231072--7231073.cif.'
_cod_original_cell_volume 1472.8(2)
_cod_database_code 7231073
_shelx_shelxl_version_number 2014/7
_chemical_oxdiff_formula '(CH2CH2O)5 BH3NH3'
_chemical_oxdiff_usercomment 'RT study for PXRD comparison'
_shelx_space_group_comment
;
The symmetry employed for this shelxl refinement is uniquely defined
by the following loop, which should always be used as a source of
symmetry information in preference to the above space-group names.
They are only intended as comments.
;
_reflns_odcompleteness_completeness 99.41
_reflns_odcompleteness_iscentric 1
_reflns_odcompleteness_theta 50.38
_olex2_refinement_description
;
1. Fixed Uiso
 At 1.2 times of:
  All C(H,H) groups
 At 1.5 times of:
  All B(H,H,H) groups, All N(H,H,H) groups
2.a Secondary CH2 refined with riding coordinates:
 C1(H1A,H1B), C2(H2A,H2B), C3(H3A,H3B), C4(H4A,H4B), C5(H5A,H5B), C6(H6A,H6B),
 C7(H7A,H7B), C8(H8A,H8B), C9(H9A,H9B), C10(H10A,H10B)
2.b Idealised Me refined as rotating group:
 N1(H1C,H1D,H1E), B1(H1F,H1G,H1H)
;
_olex2_date_sample_data_collection 2017-06-12
_olex2_exptl_crystal_mounting_method '20um Hampton Research nylon loop'
_olex2_submission_special_instructions 'No special instructions were received'
_oxdiff_exptl_absorpt_empirical_details
;
Empirical correction (ABSPACK) includes:
- Absorption correction using spherical harmonics
- Frame scaling
;
_oxdiff_exptl_absorpt_empirical_full_max 2.185
_oxdiff_exptl_absorpt_empirical_full_min 0.390

loop_
_space_group_symop_operation_xyz
'x, y, z'
'-x+1/2, y+1/2, -z+1/2'
'-x, -y, -z'
'x-1/2, -y-1/2, z-1/2'

loop_
_atom_site_label
_atom_site_type_symbol
_atom_site_fract_x
_atom_site_fract_y
_atom_site_fract_z
_atom_site_U_iso_or_equiv
_atom_site_adp_type
_atom_site_occupancy
_atom_site_site_symmetry_order
_atom_site_calc_flag
_atom_site_refinement_flags_posn
O1 O 0.5894(4) 0.4606(4) 0.34960(16) 0.0831(10) Uani 1 1 d .
O2 O 0.3293(3) 0.5669(4) 0.42896(14) 0.0760(10) Uani 1 1 d .
O3 O 0.1528(3) 0.8408(4) 0.39685(16) 0.0822(11) Uani 1 1 d .
O4 O 0.2793(3) 1.0775(4) 0.31653(17) 0.0777(10) Uani 1 1 d .
O5 O 0.5393(4) 0.9979(4) 0.23382(18) 0.0989(12) Uani 1 1 d .
C1 C 0.7546(6) 0.4486(7) 0.3411(3) 0.0962(17) Uani 1 1 d .
H1A H 0.7878 0.3395 0.3464 0.115 Uiso 1 1 calc R
H1B H 0.8093 0.5121 0.3735 0.115 Uiso 1 1 calc R
C2 C 0.5407(7) 0.3900(6) 0.4094(3) 0.0977(17) Uani 1 1 d .
H2A H 0.5940 0.4414 0.4456 0.117 Uiso 1 1 calc R
H2B H 0.5695 0.2790 0.4098 0.117 Uiso 1 1 calc R
C3 C 0.3686(7) 0.4061(7) 0.4161(3) 0.0937(17) Uani 1 1 d .
H3A H 0.3161 0.3717 0.3764 0.112 Uiso 1 1 calc R
H3B H 0.3326 0.3398 0.4514 0.112 Uiso 1 1 calc R
C4 C 0.1673(6) 0.5866(7) 0.4433(3) 0.0895(17) Uani 1 1 d .
H4A H 0.1411 0.5249 0.4814 0.107 Uiso 1 1 calc R
H4B H 0.1031 0.5488 0.4072 0.107 Uiso 1 1 calc R
C5 C 0.1323(6) 0.7563(8) 0.4555(3) 0.0928(17) Uani 1 1 d .
H5A H 0.0246 0.7680 0.4703 0.111 Uiso 1 1 calc R
H5B H 0.2030 0.7973 0.4889 0.111 Uiso 1 1 calc R
C6 C 0.1092(6) 1.0026(8) 0.4003(3) 0.0983(19) Uani 1 1 d .
H6A H 0.1789 1.0576 0.4305 0.118 Uiso 1 1 calc R
H6B H 0.0021 1.0117 0.4161 0.118 Uiso 1 1 calc R
C7 C 0.1200(6) 1.0751(6) 0.3351(3) 0.0925(17) Uani 1 1 d .
H7A H 0.0581 1.0144 0.3040 0.111 Uiso 1 1 calc R
H7B H 0.0786 1.1820 0.3361 0.111 Uiso 1 1 calc R
C8 C 0.3036(6) 1.1379(6) 0.2523(3) 0.0888(16) Uani 1 1 d .
H8A H 0.2554 1.2416 0.2482 0.107 Uiso 1 1 calc R
H8B H 0.2543 1.0683 0.2206 0.107 Uiso 1 1 calc R
C9 C 0.4741(6) 1.1493(6) 0.2399(3) 0.0882(16) Uani 1 1 d .
H9A H 0.4912 1.2088 0.2003 0.106 Uiso 1 1 calc R
H9B H 0.5258 1.2049 0.2755 0.106 Uiso 1 1 calc R
C10 C 0.7066(7) 1.0036(8) 0.2234(3) 0.117(2) Uani 1 1 d .
H10A H 0.7600 0.9381 0.2555 0.140 Uiso 1 1 calc R
H10B H 0.7436 1.1113 0.2289 0.140 Uiso 1 1 calc R
N1 N 0.5155(4) 0.8350(5) 0.3709(2) 0.1033(16) Uani 1 1 d .
H1C H 0.4312 0.8738 0.3908 0.155 Uiso 1 1 calc GR
H1D H 0.5111 0.7298 0.3710 0.155 Uiso 1 1 calc GR
H1E H 0.5171 0.8696 0.3301 0.155 Uiso 1 1 calc GR
B1 B 0.6703(8) 0.8911(9) 0.4079(4) 0.121(3) Uani 1 1 d .
H1F H 0.7037 0.9910 0.3907 0.181 Uiso 1 1 calc GR
H1G H 0.7524 0.8142 0.4020 0.181 Uiso 1 1 calc GR
H1H H 0.6489 0.9021 0.4534 0.181 Uiso 1 1 calc GR

loop_
_atom_site_aniso_label
_atom_site_aniso_U_11
_atom_site_aniso_U_22
_atom_site_aniso_U_33
_atom_site_aniso_U_23
_atom_site_aniso_U_13
_atom_site_aniso_U_12
O1 0.080(2) 0.085(2) 0.084(3) 0.0005(19) 0.0052(18) 0.0011(17)
O2 0.069(2) 0.075(2) 0.085(2) -0.0020(17) 0.0094(17) -0.0098(16)
O3 0.074(2) 0.087(3) 0.086(3) -0.009(2) 0.0111(18) 0.0012(18)
O4 0.063(2) 0.080(2) 0.091(3) 0.0034(18) -0.0018(17) 0.0070(16)
O5 0.085(3) 0.085(3) 0.126(3) 0.000(2) 0.022(2) -0.001(2)
C1 0.077(4) 0.105(4) 0.107(5) -0.001(3) 0.007(3) 0.004(3)
C2 0.117(5) 0.084(4) 0.092(4) 0.005(3) 0.012(4) 0.019(3)
C3 0.106(5) 0.084(4) 0.091(4) 0.005(3) 0.017(3) -0.015(3)
C4 0.068(4) 0.111(5) 0.090(4) 0.015(3) 0.010(3) -0.017(3)
C5 0.070(3) 0.122(5) 0.086(4) -0.007(4) 0.017(3) 0.002(3)
C6 0.068(3) 0.096(5) 0.132(6) -0.033(4) 0.025(3) -0.003(3)
C7 0.062(4) 0.074(4) 0.141(6) -0.017(4) -0.003(3) 0.007(3)
C8 0.099(4) 0.074(4) 0.093(4) -0.001(3) -0.015(3) 0.020(3)
C9 0.100(4) 0.079(4) 0.086(4) 0.010(3) 0.007(3) -0.002(3)
C10 0.089(5) 0.141(6) 0.120(6) -0.006(4) 0.028(4) 0.006(4)
N1 0.061(2) 0.099(3) 0.150(4) 0.043(3) -0.005(3) -0.006(2)
B1 0.095(5) 0.117(6) 0.148(7) 0.005(5) -0.028(5) -0.017(4)

loop_
_atom_type_symbol
_atom_type_description
_atom_type_scat_dispersion_real
_atom_type_scat_dispersion_imag
_atom_type_scat_source
C C 0.0181 0.0091 'International Tables Vol C Tables 4.2.6.8 and 6.1.1.4'
H H 0.0000 0.0000 'International Tables Vol C Tables 4.2.6.8 and 6.1.1.4'
B B 0.0090 0.0039 'International Tables Vol C Tables 4.2.6.8 and 6.1.1.4'
N N 0.0311 0.0180 'International Tables Vol C Tables 4.2.6.8 and 6.1.1.4'
O O 0.0492 0.0322 'International Tables Vol C Tables 4.2.6.8 and 6.1.1.4'

loop_
_exptl_crystal_face_index_h
_exptl_crystal_face_index_k
_exptl_crystal_face_index_l
_exptl_crystal_face_perp_dist
5 1 1 0.0132
-5 -1 -1 0.0132
1 -5 1 0.0931
-1 5 -1 0.0931
1 -1 -13 0.0270
-1 1 13 0.0020
5 0 -7 0.0205

loop_
_geom_angle_atom_site_label_1
_geom_angle_atom_site_label_2
_geom_angle_atom_site_label_3
_geom_angle
_geom_angle_site_symmetry_1
_geom_angle_site_symmetry_3
C1 O1 C2 111.8(4) . .
C4 O2 C3 112.3(4) . .
C5 O3 C6 114.2(4) . .
C7 O4 C8 113.9(4) . .
C9 O5 C10 112.0(4) . .
O1 C1 H1A 109.9 . .
O1 C1 H1B 109.9 . .
O1 C1 C10 109.1(5) . 2_645
H1A C1 H1B 108.3 . .
C10 C1 H1A 109.9 2_645 .
C10 C1 H1B 109.9 2_645 .
O1 C2 H2A 109.7 . .
O1 C2 H2B 109.7 . .
O1 C2 C3 109.7(4) . .
H2A C2 H2B 108.2 . .
C3 C2 H2A 109.7 . .
C3 C2 H2B 109.7 . .
O2 C3 C2 109.8(4) . .
O2 C3 H3A 109.7 . .
O2 C3 H3B 109.7 . .
C2 C3 H3A 109.7 . .
C2 C3 H3B 109.7 . .
H3A C3 H3B 108.2 . .
O2 C4 H4A 109.6 . .
O2 C4 H4B 109.6 . .
O2 C4 C5 110.1(4) . .
H4A C4 H4B 108.1 . .
C5 C4 H4A 109.6 . .
C5 C4 H4B 109.6 . .
O3 C5 C4 108.5(4) . .
O3 C5 H5A 110.0 . .
O3 C5 H5B 110.0 . .
C4 C5 H5A 110.0 . .
C4 C5 H5B 110.0 . .
H5A C5 H5B 108.4 . .
O3 C6 H6A 109.8 . .
O3 C6 H6B 109.8 . .
O3 C6 C7 109.6(4) . .
H6A C6 H6B 108.2 . .
C7 C6 H6A 109.8 . .
C7 C6 H6B 109.8 . .
O4 C7 C6 108.8(4) . .
O4 C7 H7A 109.9 . .
O4 C7 H7B 109.9 . .
C6 C7 H7A 109.9 . .
C6 C7 H7B 109.9 . .
H7A C7 H7B 108.3 . .
O4 C8 H8A 109.8 . .
O4 C8 H8B 109.8 . .
O4 C8 C9 109.6(4) . .
H8A C8 H8B 108.2 . .
C9 C8 H8A 109.8 . .
C9 C8 H8B 109.8 . .
O5 C9 C8 110.2(4) . .
O5 C9 H9A 109.6 . .
O5 C9 H9B 109.6 . .
C8 C9 H9A 109.6 . .
C8 C9 H9B 109.6 . .
H9A C9 H9B 108.1 . .
O5 C10 C1 111.2(5) . 2_655
O5 C10 H10A 109.4 . .
O5 C10 H10B 109.4 . .
C1 C10 H10A 109.4 2_655 .
C1 C10 H10B 109.4 2_655 .
H10A C10 H10B 108.0 . .
H1C N1 H1D 109.5 . .
H1C N1 H1E 109.5 . .
H1D N1 H1E 109.5 . .
B1 N1 H1C 109.5 . .
B1 N1 H1D 109.5 . .
B1 N1 H1E 109.5 . .
N1 B1 H1F 109.5 . .
N1 B1 H1G 109.5 . .
N1 B1 H1H 109.5 . .
H1F B1 H1G 109.5 . .
H1F B1 H1H 109.5 . .
H1G B1 H1H 109.5 . .

loop_
_geom_bond_atom_site_label_1
_geom_bond_atom_site_label_2
_geom_bond_distance
_geom_bond_site_symmetry_2
O1 C1 1.415(6) .
O1 C2 1.431(6) .
O2 C3 1.425(6) .
O2 C4 1.417(5) .
O3 C5 1.414(6) .
O3 C6 1.419(6) .
O4 C7 1.406(5) .
O4 C8 1.433(5) .
O5 C9 1.401(5) .
O5 C10 1.435(6) .
C1 H1A 0.9700 .
C1 H1B 0.9700 .
C1 C10 1.447(7) 2_645
C2 H2A 0.9700 .
C2 H2B 0.9700 .
C2 C3 1.472(7) .
C3 H3A 0.9700 .
C3 H3B 0.9700 .
C4 H4A 0.9700 .
C4 H4B 0.9700 .
C4 C5 1.487(7) .
C5 H5A 0.9700 .
C5 H5B 0.9700 .
C6 H6A 0.9700 .
C6 H6B 0.9700 .
C6 C7 1.479(7) .
C7 H7A 0.9700 .
C7 H7B 0.9700 .
C8 H8A 0.9700 .
C8 H8B 0.9700 .
C8 C9 1.472(6) .
C9 H9A 0.9700 .
C9 H9B 0.9700 .
C10 C1 1.447(7) 2_655
C10 H10A 0.9700 .
C10 H10B 0.9700 .
N1 H1C 0.8900 .
N1 H1D 0.8900 .
N1 H1E 0.8900 .
N1 B1 1.580(7) .
B1 H1F 0.9600 .
B1 H1G 0.9600 .
B1 H1H 0.9600 .

loop_
_exptl_oxdiff_crystal_face_indexfrac_h
_exptl_oxdiff_crystal_face_indexfrac_k
_exptl_oxdiff_crystal_face_indexfrac_l
_exptl_oxdiff_crystal_face_x
_exptl_oxdiff_crystal_face_y
_exptl_oxdiff_crystal_face_z
5.0029 1.0018 1.0026 0.1714 0.8290 0.3917
-5.0029 -1.0018 -1.0026 -0.1714 -0.8290 -0.3917
0.7622 -5.4252 0.8862 -0.1102 -0.4539 0.8842
-0.7622 5.4252 -0.8862 0.1102 0.4539 -0.8842
1.1384 -1.4708 -12.5990 0.9372 -0.2420 0.2513
-1.1384 1.4708 12.5990 -0.9372 0.2420 -0.2513
4.7292 -0.2111 -6.9216 0.7113 0.5071 0.4867
